data_7045779
loop_
_publ_author_name
'Solea, Atena B.'
'Wohlhauser, Tobie'
'Abbasi, Parisa'
'Mongbanziama, Yvan'
'Crochet, Aurelien'
'Fromm, Katharina M.'
'Novitchi, Ghenadie'
'Train, Cyrille'
'Pilkington, Melanie'
'Mamula, Olimpia'

_publ_section_title
;
 Versatile synthesis of chiral 6-oxoverdazyl radical ligands - new
 building blocks for multifunctional molecule-based magnets.
;
_journal_issue 14
_journal_name_full 'Dalton transactions (Cambridge, England : 2003)'
_journal_page_first 4785
_journal_page_last 4789
_journal_paper_doi 10.1039/c8dt00840j
_journal_volume 47
_journal_year 2018
_chemical_absolute_configuration syn
_chemical_formula_moiety 'C20 H31 N5 O'
_chemical_formula_sum 'C20 H31 N5 O'
_chemical_formula_weight 357.50
_chemical_name_systematic
6-(7,7-dimethyl-5,6,7,8-tetrahydro-6,8-methanoisoquinolin-3-yl)-2,4-diisopropyl-1,2,4,5-tetrazinan-3-one
_space_group_crystal_system orthorhombic
_space_group_IT_number 19
_space_group_name_Hall 'P 2ac 2ab'
_space_group_name_H-M_alt 'P 21 21 21'
_symmetry_space_group_name_Hall 'P 2ac 2ab'
_symmetry_space_group_name_H-M 'P 21 21 21'
_atom_sites_solution_hydrogens mixed
_audit_creation_method SHELXL-2014/7
_audit_update_record
;
2017-12-14 deposited with the CCDC.
2018-03-06 downloaded from the CCDC.
;
_cell_angle_alpha 90
_cell_angle_beta 90
_cell_angle_gamma 90
_cell_formula_units_Z 4
_cell_length_a 10.2955(5)
_cell_length_b 12.3540(10)
_cell_length_c 16.2973(9)
_cell_measurement_reflns_used 5813
_cell_measurement_temperature 200(2)
_cell_measurement_theta_max 24.49
_cell_measurement_theta_min 2.07
_cell_volume 2072.9(2)
_computing_structure_refinement 'SHELXL-2014/7 (Sheldrick, 2014)'
_diffrn_ambient_temperature 200(2)
_diffrn_measured_fraction_theta_full 0.990
_diffrn_measured_fraction_theta_max 0.989
_diffrn_measurement_device '2-circle diffractometer'
_diffrn_measurement_device_type 'STOE IPDS II'
_diffrn_measurement_method 'rotation method, \w scans'
_diffrn_radiation_probe x-ray
_diffrn_radiation_type MoK\a
_diffrn_radiation_wavelength 0.71073
_diffrn_reflns_av_R_equivalents 0.1324
_diffrn_reflns_av_unetI/netI 0.0735
_diffrn_reflns_Laue_measured_fraction_full 0.990
_diffrn_reflns_Laue_measured_fraction_max 0.989
_diffrn_reflns_limit_h_max 11
_diffrn_reflns_limit_h_min -12
_diffrn_reflns_limit_k_max 14
_diffrn_reflns_limit_k_min -14
_diffrn_reflns_limit_l_max 19
_diffrn_reflns_limit_l_min -19
_diffrn_reflns_number 19064
_diffrn_reflns_point_group_measured_fraction_full 0.985
_diffrn_reflns_point_group_measured_fraction_max 0.985
_diffrn_reflns_theta_full 25.216
_diffrn_reflns_theta_max 25.216
_diffrn_reflns_theta_min 2.069
_diffrn_source 'sealed X-ray tube, 12x0.4 mm long-fine focus'
_exptl_absorpt_coefficient_mu 0.073
_exptl_absorpt_correction_T_max 0.9760
_exptl_absorpt_correction_T_min 0.7757
_exptl_absorpt_correction_type integration
_exptl_absorpt_process_details
;
STOE X-Red32, absorption correction by Gaussian integration, analogous to
P. Coppens, "The Evaluation of Absorption and Extinction in Single-Crystal
Structure Analysis", published in
F. R. Ahmed (Editor), "Crystallographic Computing",
Munksgaard, Copenhagen (1970), 255 - 270
;
_exptl_crystal_colour Yellow
_exptl_crystal_density_diffrn 1.146
_exptl_crystal_description rectangle
_exptl_crystal_F_000 776
_exptl_crystal_recrystallization_method diethylether
_exptl_crystal_size_max 0.210
_exptl_crystal_size_mid 0.120
_exptl_crystal_size_min 0.070
_refine_diff_density_max 0.189
_refine_diff_density_min -0.188
_refine_diff_density_rms 0.037
_refine_ls_abs_structure_details
;
 Flack x determined using 570 quotients [(I+)-(I-)]/[(I+)+(I-)]
 (Parsons, Flack and Wagner, Acta Cryst. B69 (2013) 249-259).
;
_refine_ls_abs_structure_Flack 1.1(10)
_refine_ls_extinction_coef 0.006(2)
_refine_ls_extinction_expression Fc^*^=kFc[1+0.001xFc^2^\l^3^/sin(2\q)]^-1/4^
_refine_ls_extinction_method 'SHELXL-2014/7 (Sheldrick 2014'
_refine_ls_goodness_of_fit_ref 1.015
_refine_ls_hydrogen_treatment mixed
_refine_ls_matrix_type full
_refine_ls_number_parameters 236
_refine_ls_number_reflns 3694
_refine_ls_number_restraints 33
_refine_ls_restrained_S_all 1.013
_refine_ls_R_factor_all 0.1506
_refine_ls_R_factor_gt 0.0673
_refine_ls_shift/su_max 0.000
_refine_ls_shift/su_mean 0.000
_refine_ls_structure_factor_coef Fsqd
_refine_ls_weighting_details 'w=1/[\s^2^(Fo^2^)+(0.0792P)^2^+0.6082P] where P=(Fo^2^+2Fc^2^)/3'
_refine_ls_weighting_scheme calc
_refine_ls_wR_factor_gt 0.1530
_refine_ls_wR_factor_ref 0.1939
_reflns_Friedel_coverage 0.741
_reflns_Friedel_fraction_full 0.979
_reflns_Friedel_fraction_max 0.978
_reflns_number_gt 1860
_reflns_number_total 3694
_reflns_threshold_expression 'I > 2\s(I)'
_cod_data_source_file c8dt00840j2.cif
_cod_data_source_block ATE69
_cod_depositor_comments 'Adding full bibliography for 7045778--7045781.cif.'
_cod_database_code 7045779
_shelx_shelxl_version_number 2014/7
_shelx_space_group_comment
;
The symmetry employed for this shelxl refinement is uniquely defined
by the following loop, which should always be used as a source of
symmetry information in preference to the above space-group names.
They are only intended as comments.
;
_shelx_estimated_absorpt_t_min 0.985
_shelx_estimated_absorpt_t_max 0.995

loop_
_space_group_symop_operation_xyz
'x, y, z'
'-x+1/2, -y, z+1/2'
'-x, y+1/2, -z+1/2'
'x+1/2, -y+1/2, -z'

loop_
_atom_site_label
_atom_site_type_symbol
_atom_site_fract_x
_atom_site_fract_y
_atom_site_fract_z
_atom_site_U_iso_or_equiv
_atom_site_adp_type
_atom_site_occupancy
_atom_site_site_symmetry_order
_atom_site_calc_flag
_atom_site_refinement_flags_posn
_atom_site_refinement_flags_adp
C1 C 0.8495(5) 0.7358(6) 0.3580(4) 0.0615(17) Uani 1 1 d . .
H1 H 0.8170 0.7378 0.4144 0.074 Uiso 1 1 calc R U
C2 C 0.7350(5) 0.7432(5) 0.3005(3) 0.0571(17) Uani 1 1 d . .
C3 C 0.6119(5) 0.7627(7) 0.3281(3) 0.076(2) Uani 1 1 d . .
H3 H 0.5955 0.7684 0.3841 0.092 Uiso 1 1 calc R U
C4 C 0.5118(5) 0.7740(7) 0.2722(3) 0.073(2) Uani 1 1 d . .
C5 C 0.5398(5) 0.7627(6) 0.1891(3) 0.0587(17) Uani 1 1 d . U
C6 C 0.6657(5) 0.7401(6) 0.1679(3) 0.0671(19) Uani 1 1 d . U
H6 H 0.6840 0.7308 0.1124 0.081 Uiso 1 1 calc R U
C7 C 0.4300(6) 0.7790(7) 0.1307(3) 0.0712(19) Uani 1 1 d . .
H7 H 0.4516 0.7748 0.0722 0.085 Uiso 1 1 calc R U
C8 C 0.3083(6) 0.7127(8) 0.1591(4) 0.081(2) Uani 1 1 d . U
C9 C 0.2873(7) 0.8081(7) 0.2196(4) 0.0921(16) Uani 1 1 d . U
H9 H 0.1963 0.8268 0.2302 0.111 Uiso 1 1 calc R U
C10 C 0.3715(6) 0.7950(8) 0.2963(4) 0.0921(16) Uani 1 1 d . U
H10A H 0.3665 0.8601 0.3293 0.111 Uiso 1 1 calc R U
H10B H 0.3394 0.7350 0.3289 0.111 Uiso 1 1 calc R U
C11 C 0.3566(7) 0.8813(8) 0.1587(5) 0.0921(16) Uani 1 1 d . U
H11A H 0.4114 0.9360 0.1838 0.111 Uiso 1 1 calc R U
H11B H 0.3004 0.9124 0.1172 0.111 Uiso 1 1 calc R U
C12 C 0.3284(8) 0.6000(8) 0.1923(6) 0.115(3) Uani 1 1 d . .
H12A H 0.2478 0.5729 0.2137 0.173 Uiso 1 1 calc R U
H12B H 0.3920 0.6018 0.2353 0.173 Uiso 1 1 calc R U
H12C H 0.3580 0.5534 0.1490 0.173 Uiso 1 1 calc R U
C13 C 0.2034(7) 0.7121(8) 0.0914(5) 0.105(3) Uani 1 1 d . .
H13A H 0.2289 0.6635 0.0484 0.157 Uiso 1 1 calc R U
H13B H 0.1939 0.7838 0.0695 0.157 Uiso 1 1 calc R U
H13C H 0.1222 0.6887 0.1143 0.157 Uiso 1 1 calc R U
C14 C 1.0887(5) 0.7261(7) 0.4219(4) 0.0621(16) Uani 1 1 d . .
C15 C 1.0716(7) 0.9226(6) 0.4401(4) 0.073(2) Uani 1 1 d . .
H15 H 1.1504 0.9102 0.4725 0.087 Uiso 1 1 calc R U
C15A C 1.0597(7) 0.5307(6) 0.4321(4) 0.071(2) Uani 1 1 d . .
H15A H 1.1447 0.5349 0.4591 0.085 Uiso 1 1 calc R U
C16 C 1.0988(8) 1.0146(6) 0.3827(5) 0.095(3) Uani 1 1 d . .
H16A H 1.1796 1.0019 0.3548 0.143 Uiso 1 1 calc R U
H16B H 1.1044 1.0808 0.4132 0.143 Uiso 1 1 calc R U
H16C H 1.0300 1.0199 0.3432 0.143 Uiso 1 1 calc R U
C16A C 1.0640(9) 0.4388(7) 0.3714(5) 0.101(3) Uani 1 1 d . .
H16D H 0.9832 0.4354 0.3422 0.152 Uiso 1 1 calc R U
H16E H 1.0780 0.3719 0.4001 0.152 Uiso 1 1 calc R U
H16F H 1.1337 0.4505 0.3333 0.152 Uiso 1 1 calc R U
C17 C 0.9610(8) 0.9451(7) 0.5001(4) 0.099(3) Uani 1 1 d . .
H17A H 0.8803 0.9481 0.4708 0.149 Uiso 1 1 calc R U
H17B H 0.9759 1.0131 0.5271 0.149 Uiso 1 1 calc R U
H17C H 0.9573 0.8883 0.5403 0.149 Uiso 1 1 calc R U
C17A C 0.9580(8) 0.5088(7) 0.4978(4) 0.097(3) Uani 1 1 d . .
H17D H 0.9602 0.5657 0.5379 0.145 Uiso 1 1 calc R U
H17E H 0.9762 0.4408 0.5240 0.145 Uiso 1 1 calc R U
H17F H 0.8735 0.5061 0.4730 0.145 Uiso 1 1 calc R U
N1 N 0.7644(4) 0.7304(5) 0.2210(3) 0.0646(14) Uani 1 1 d . .
N2 N 0.9157(5) 0.6345(5) 0.3456(4) 0.0698(16) Uani 1 1 d D .
N3 N 1.0367(5) 0.6339(5) 0.3900(3) 0.0658(15) Uani 1 1 d . .
N4 N 1.0467(5) 0.8242(5) 0.3924(3) 0.0672(16) Uani 1 1 d . .
N5 N 0.9301(6) 0.8298(5) 0.3450(4) 0.0721(17) Uani 1 1 d D .
O1 O 1.1769(4) 0.7209(4) 0.4733(2) 0.0690(12) Uani 1 1 d . .
H2N H 0.938(7) 0.630(6) 0.292(2) 0.083 Uiso 1 1 d D U
H5N H 0.945(6) 0.828(5) 0.2905(18) 0.083 Uiso 1 1 d D U

loop_
_atom_site_aniso_label
_atom_site_aniso_U_11
_atom_site_aniso_U_22
_atom_site_aniso_U_33
_atom_site_aniso_U_23
_atom_site_aniso_U_13
_atom_site_aniso_U_12
C1 0.036(3) 0.083(5) 0.065(4) -0.001(4) 0.002(3) 0.001(4)
C2 0.043(3) 0.073(5) 0.056(3) 0.001(3) -0.005(2) 0.001(3)
C3 0.052(3) 0.124(7) 0.054(3) -0.008(4) 0.000(3) 0.012(4)
C4 0.045(3) 0.119(6) 0.056(3) -0.003(4) -0.002(3) 0.008(4)
C5 0.048(3) 0.075(5) 0.053(3) 0.003(3) -0.003(3) 0.002(4)
C6 0.050(3) 0.101(6) 0.050(3) -0.004(4) 0.000(3) 0.000(4)
C7 0.053(3) 0.103(5) 0.057(3) 0.000(4) -0.005(3) 0.000(4)
C8 0.050(4) 0.117(6) 0.077(4) 0.006(5) -0.015(3) -0.012(4)
C9 0.053(2) 0.148(5) 0.076(3) -0.006(3) -0.012(2) 0.017(3)
C10 0.053(2) 0.148(5) 0.076(3) -0.006(3) -0.012(2) 0.017(3)
C11 0.053(2) 0.148(5) 0.076(3) -0.006(3) -0.012(2) 0.017(3)
C12 0.084(6) 0.126(9) 0.135(8) 0.040(6) -0.012(6) -0.036(6)
C13 0.066(4) 0.146(8) 0.103(5) -0.003(6) -0.024(4) -0.014(5)
C14 0.042(3) 0.084(5) 0.060(3) -0.003(4) -0.007(3) -0.004(4)
C15 0.064(5) 0.074(5) 0.080(5) -0.009(4) -0.018(4) -0.010(4)
C15A 0.065(5) 0.073(5) 0.076(5) -0.001(4) -0.013(4) 0.006(4)
C16 0.077(5) 0.078(6) 0.130(7) 0.009(5) 0.012(5) -0.011(5)
C16A 0.099(7) 0.095(7) 0.109(7) -0.020(5) 0.006(5) 0.009(5)
C17 0.104(6) 0.103(7) 0.091(6) -0.017(5) 0.018(5) -0.007(5)
C17A 0.115(7) 0.109(7) 0.067(5) 0.008(4) -0.005(5) -0.002(5)
N1 0.043(3) 0.094(4) 0.057(3) -0.002(3) 0.000(2) 0.000(3)
N2 0.049(3) 0.084(4) 0.075(4) -0.009(3) -0.020(3) 0.006(3)
N3 0.055(3) 0.073(4) 0.069(4) 0.002(3) -0.016(3) 0.009(3)
N4 0.054(3) 0.075(4) 0.072(4) 0.002(3) -0.016(3) -0.001(3)
N5 0.057(3) 0.091(5) 0.069(4) 0.008(3) -0.015(3) 0.001(3)
O1 0.051(2) 0.092(3) 0.065(2) -0.001(3) -0.012(2) -0.002(2)

loop_
_atom_type_symbol
_atom_type_description
_atom_type_scat_dispersion_real
_atom_type_scat_dispersion_imag
_atom_type_scat_source
C C 0.0033 0.0016 'International Tables Vol C Tables 4.2.6.8 and 6.1.1.4'
H H 0.0000 0.0000 'International Tables Vol C Tables 4.2.6.8 and 6.1.1.4'
N N 0.0061 0.0033 'International Tables Vol C Tables 4.2.6.8 and 6.1.1.4'
O O 0.0106 0.0060 'International Tables Vol C Tables 4.2.6.8 and 6.1.1.4'

loop_
_geom_angle_atom_site_label_1
_geom_angle_atom_site_label_2
_geom_angle_atom_site_label_3
_geom_angle
N2 C1 N5 114.0(5)
N2 C1 C2 109.6(5)
N5 C1 C2 108.0(5)
N2 C1 H1 108.3
N5 C1 H1 108.3
C2 C1 H1 108.3
N1 C2 C3 123.3(5)
N1 C2 C1 114.6(5)
C3 C2 C1 122.1(5)
C2 C3 C4 119.5(5)
C2 C3 H3 120.3
C4 C3 H3 120.3
C3 C4 C5 118.5(5)
C3 C4 C10 123.7(5)
C5 C4 C10 117.7(5)
C6 C5 C4 117.5(5)
C6 C5 C7 125.7(5)
C4 C5 C7 116.8(5)
N1 C6 C5 124.9(5)
N1 C6 H6 117.5
C5 C6 H6 117.5
C5 C7 C11 107.0(6)
C5 C7 C8 110.3(5)
C11 C7 C8 87.1(6)
C5 C7 H7 116.2
C11 C7 H7 116.2
C8 C7 H7 116.2
C12 C8 C13 110.4(8)
C12 C8 C9 119.4(7)
C13 C8 C9 111.1(7)
C12 C8 C7 118.6(6)
C13 C8 C7 110.6(6)
C9 C8 C7 84.4(6)
C11 C9 C10 109.3(6)
C11 C9 C8 88.3(6)
C10 C9 C8 111.1(6)
C11 C9 H9 115.1
C10 C9 H9 115.1
C8 C9 H9 115.1
C4 C10 C9 110.3(5)
C4 C10 H10A 109.6
C9 C10 H10A 109.6
C4 C10 H10B 109.6
C9 C10 H10B 109.6
H10A C10 H10B 108.1
C9 C11 C7 86.3(7)
C9 C11 H11A 114.3
C7 C11 H11A 114.3
C9 C11 H11B 114.3
C7 C11 H11B 114.3
H11A C11 H11B 111.4
C8 C12 H12A 109.5
C8 C12 H12B 109.5
H12A C12 H12B 109.5
C8 C12 H12C 109.5
H12A C12 H12C 109.5
H12B C12 H12C 109.5
C8 C13 H13A 109.5
C8 C13 H13B 109.5
H13A C13 H13B 109.5
C8 C13 H13C 109.5
H13A C13 H13C 109.5
H13B C13 H13C 109.5
O1 C14 N3 120.2(7)
O1 C14 N4 120.9(7)
N3 C14 N4 118.8(5)
N4 C15 C16 109.3(6)
N4 C15 C17 111.1(6)
C16 C15 C17 113.7(7)
N4 C15 H15 107.5
C16 C15 H15 107.5
C17 C15 H15 107.5
N3 C15A C16A 110.6(6)
N3 C15A C17A 111.9(6)
C16A C15A C17A 110.4(7)
N3 C15A H15A 107.9
C16A C15A H15A 107.9
C17A C15A H15A 107.9
C15 C16 H16A 109.5
C15 C16 H16B 109.5
H16A C16 H16B 109.5
C15 C16 H16C 109.5
H16A C16 H16C 109.5
H16B C16 H16C 109.5
C15A C16A H16D 109.5
C15A C16A H16E 109.5
H16D C16A H16E 109.5
C15A C16A H16F 109.5
H16D C16A H16F 109.5
H16E C16A H16F 109.5
C15 C17 H17A 109.5
C15 C17 H17B 109.5
H17A C17 H17B 109.5
C15 C17 H17C 109.5
H17A C17 H17C 109.5
H17B C17 H17C 109.5
C15A C17A H17D 109.5
C15A C17A H17E 109.5
H17D C17A H17E 109.5
C15A C17A H17F 109.5
H17D C17A H17F 109.5
H17E C17A H17F 109.5
C2 N1 C6 116.2(4)
C1 N2 N3 110.1(5)
C1 N2 H2N 108(5)
N3 N2 H2N 105(5)
C14 N3 N2 121.8(5)
C14 N3 C15A 119.0(6)
N2 N3 C15A 112.3(6)
C14 N4 N5 119.7(5)
C14 N4 C15 119.4(5)
N5 N4 C15 113.2(6)
N4 N5 C1 111.4(5)
N4 N5 H5N 113(4)
C1 N5 H5N 103(4)

loop_
_geom_bond_atom_site_label_1
_geom_bond_atom_site_label_2
_geom_bond_distance
C1 N2 1.440(9)
C1 N5 1.442(8)
C1 C2 1.509(7)
C1 H1 0.9800
C2 N1 1.340(7)
C2 C3 1.366(7)
C3 C4 1.383(8)
C3 H3 0.9300
C4 C5 1.391(7)
C4 C10 1.519(8)
C5 C6 1.371(7)
C5 C7 1.491(7)
C6 N1 1.341(7)
C6 H6 0.9300
C7 C11 1.542(11)
C7 C8 1.566(9)
C7 H7 0.9800
C8 C12 1.509(12)
C8 C13 1.543(9)
C8 C9 1.552(11)
C9 C11 1.521(11)
C9 C10 1.529(9)
C9 H9 0.9800
C10 H10A 0.9700
C10 H10B 0.9700
C11 H11A 0.9700
C11 H11B 0.9700
C12 H12A 0.9600
C12 H12B 0.9600
C12 H12C 0.9600
C13 H13A 0.9600
C13 H13B 0.9600
C13 H13C 0.9600
C14 O1 1.238(6)
C14 N3 1.362(9)
C14 N4 1.373(8)
C15 N4 1.466(8)
C15 C16 1.498(10)
C15 C17 1.526(10)
C15 H15 0.9800
C15A N3 1.467(9)
C15A C16A 1.506(10)
C15A C17A 1.521(10)
C15A H15A 0.9800
C16 H16A 0.9600
C16 H16B 0.9600
C16 H16C 0.9600
C16A H16D 0.9600
C16A H16E 0.9600
C16A H16F 0.9600
C17 H17A 0.9600
C17 H17B 0.9600
C17 H17C 0.9600
C17A H17D 0.9600
C17A H17E 0.9600
C17A H17F 0.9600
N2 N3 1.440(7)
N2 H2N 0.91(3)
N4 N5 1.430(7)
N5 H5N 0.90(3)

loop_
_geom_torsion_atom_site_label_1
_geom_torsion_atom_site_label_2
_geom_torsion_atom_site_label_3
_geom_torsion_atom_site_label_4
_geom_torsion
N2 C1 C2 N1 -55.5(8)
N5 C1 C2 N1 69.3(8)
N2 C1 C2 C3 125.2(7)
N5 C1 C2 C3 -110.0(8)
N1 C2 C3 C4 -2.4(13)
C1 C2 C3 C4 176.8(7)
C2 C3 C4 C5 1.3(12)
C2 C3 C4 C10 179.5(8)
C3 C4 C5 C6 0.5(11)
C10 C4 C5 C6 -177.8(8)
C3 C4 C5 C7 -178.1(8)
C10 C4 C5 C7 3.6(11)
C4 C5 C6 N1 -1.6(12)
C7 C5 C6 N1 177.0(7)
C6 C5 C7 C11 -133.5(8)
C4 C5 C7 C11 45.0(9)
C6 C5 C7 C8 133.2(7)
C4 C5 C7 C8 -48.2(10)
C5 C7 C8 C12 -40.8(9)
C11 C7 C8 C12 -147.8(7)
C5 C7 C8 C13 -169.7(7)
C11 C7 C8 C13 83.3(7)
C5 C7 C8 C9 79.8(7)
C11 C7 C8 C9 -27.2(5)
C12 C8 C9 C11 147.4(6)
C13 C8 C9 C11 -82.3(7)
C7 C8 C9 C11 27.6(5)
C12 C8 C9 C10 37.4(9)
C13 C8 C9 C10 167.6(6)
C7 C8 C9 C10 -82.5(7)
C3 C4 C10 C9 177.5(8)
C5 C4 C10 C9 -4.3(12)
C11 C9 C10 C4 -44.8(10)
C8 C9 C10 C4 51.0(10)
C10 C9 C11 C7 83.8(7)
C8 C9 C11 C7 -28.0(5)
C5 C7 C11 C9 -82.6(6)
C8 C7 C11 C9 27.8(5)
C3 C2 N1 C6 1.4(11)
C1 C2 N1 C6 -177.8(6)
C5 C6 N1 C2 0.6(11)
N5 C1 N2 N3 49.3(6)
C2 C1 N2 N3 170.5(5)
O1 C14 N3 N2 165.1(5)
N4 C14 N3 N2 -18.7(8)
O1 C14 N3 C15A 16.5(8)
N4 C14 N3 C15A -167.3(6)
C1 N2 N3 C14 -13.4(8)
C1 N2 N3 C15A 137.1(6)
C16A C15A N3 C14 -148.6(6)
C17A C15A N3 C14 87.9(7)
C16A C15A N3 N2 60.0(8)
C17A C15A N3 N2 -63.6(7)
O1 C14 N4 N5 -168.6(5)
N3 C14 N4 N5 15.2(8)
O1 C14 N4 C15 -21.2(9)
N3 C14 N4 C15 162.6(6)
C16 C15 N4 C14 144.2(6)
C17 C15 N4 C14 -89.6(8)
C16 C15 N4 N5 -66.4(8)
C17 C15 N4 N5 59.9(8)
C14 N4 N5 C1 19.6(8)
C15 N4 N5 C1 -129.7(6)
N2 C1 N5 N4 -52.9(7)
C2 C1 N5 N4 -175.1(5)
